data_2206050
loop_
_publ_author_name
Atalay,\,Sehriman
'A\(gar, Ay\,sen'

_publ_section_title
;
 Benzyl 2-(3,4-dicyanophenoxy)benzoate
;
_journal_issue 6
_journal_name_full 'Acta Crystallographica Section E'
_journal_page_first o1815
_journal_page_last o1817
_journal_paper_doi 10.1107/S1600536805014546
_journal_volume 61
_journal_year 2005
_chemical_formula_iupac 'C22 H14 N2 O3'
_chemical_formula_moiety 'C22 H14 N2 O3'
_chemical_formula_sum 'C22 H14 N2 O3'
_chemical_formula_weight 354.35
_chemical_name_systematic
;
Benzyl 2-(3,4-dicyanophenoxy)benzoate
;
_space_group_IT_number 14
_symmetry_cell_setting monoclinic
_symmetry_space_group_name_Hall '-P 2ybc'
_symmetry_space_group_name_H-M 'P 1 21/c 1'
_atom_sites_solution_hydrogens geom
_atom_sites_solution_primary direct
_atom_sites_solution_secondary difmap
_cell_angle_alpha 90.00
_cell_angle_beta 91.979(6)
_cell_angle_gamma 90.00
_cell_formula_units_Z 4
_cell_length_a 7.5535(5)
_cell_length_b 18.3764(9)
_cell_length_c 12.9216(9)
_cell_measurement_reflns_used 25200
_cell_measurement_temperature 293(2)
_cell_measurement_theta_max 27.99
_cell_measurement_theta_min 1.93
_cell_volume 1792.53(19)
_computing_cell_refinement X-AREA
_computing_data_collection 'X-AREA (Stoe & Cie, 2002)'
_computing_data_reduction 'X-RED32 (Stoe & Cie, 2002)'
_computing_molecular_graphics 'ORTEPIII (Burnett & Johnson, 1996)'
_computing_publication_material 'WinGX (Farrugia, 1997), PARST (Nardelli, 1995) and PLATON (Spek, 1997)'
_computing_structure_refinement 'SHELXL97 (Sheldrick, 1997)'
_computing_structure_solution 'SHELXS97 (Sheldrick, 1997)'
_diffrn_ambient_temperature 293(2)
_diffrn_detector_area_resol_mean 6.67
_diffrn_measured_fraction_theta_full 1.000
_diffrn_measured_fraction_theta_max 1.000
_diffrn_measurement_device_type 'Stoe IPDS-2'
_diffrn_measurement_method \w
_diffrn_radiation_monochromator graphite
_diffrn_radiation_source 'fine-focus sealed tube'
_diffrn_radiation_type MoK\a
_diffrn_radiation_wavelength 0.71073
_diffrn_reflns_av_R_equivalents 0.1678
_diffrn_reflns_av_sigmaI/netI 0.2044
_diffrn_reflns_limit_h_max 9
_diffrn_reflns_limit_h_min -9
_diffrn_reflns_limit_k_max 22
_diffrn_reflns_limit_k_min -22
_diffrn_reflns_limit_l_max 15
_diffrn_reflns_limit_l_min -15
_diffrn_reflns_number 25200
_diffrn_reflns_theta_full 25.99
_diffrn_reflns_theta_max 25.99
_diffrn_reflns_theta_min 1.93
_diffrn_standards_decay_% 0
_diffrn_standards_interval_time 30
_diffrn_standards_number 1
_exptl_absorpt_coefficient_mu 0.089
_exptl_absorpt_correction_T_max 0.9960
_exptl_absorpt_correction_T_min 0.9892
_exptl_absorpt_correction_type integration
_exptl_absorpt_process_details '(X-RED32; Stoe & Cie, 2002)'
_exptl_crystal_colour colourless
_exptl_crystal_density_diffrn 1.313
_exptl_crystal_density_method 'not measured'
_exptl_crystal_description prism
_exptl_crystal_F_000 736
_exptl_crystal_size_max 0.56
_exptl_crystal_size_mid 0.42
_exptl_crystal_size_min 0.22
_refine_diff_density_max 0.170
_refine_diff_density_min -0.166
_refine_ls_extinction_coef 0.078(5)
_refine_ls_extinction_expression Fc^*^=kFc[1+0.001xFc^2^\l^3^/sin(2\q)]^-1/4^
_refine_ls_extinction_method SHELXL97
_refine_ls_goodness_of_fit_ref 1.022
_refine_ls_hydrogen_treatment constr
_refine_ls_matrix_type full
_refine_ls_number_parameters 245
_refine_ls_number_reflns 3521
_refine_ls_number_restraints 0
_refine_ls_restrained_S_all 1.022
_refine_ls_R_factor_all 0.0843
_refine_ls_R_factor_gt 0.0445
_refine_ls_shift/su_max 0.000
_refine_ls_shift/su_mean 0.000
_refine_ls_structure_factor_coef Fsqd
_refine_ls_weighting_details 'calc w = 1/[\s^2^(Fo^2^)+(0.0641P)^2^+0.0771P] where P = (Fo^2^+2Fc^2^)/3'
_refine_ls_weighting_scheme calc
_refine_ls_wR_factor_gt 0.1108
_refine_ls_wR_factor_ref 0.1202
_reflns_number_gt 2557
_reflns_number_total 3521
_reflns_threshold_expression I>2\s(I)
_cod_data_source_file rz6073.cif
_cod_data_source_block I
_cod_original_sg_symbol_Hall '-p 2ybc'
_cod_original_sg_symbol_H-M 'P 21/c'
_cod_database_code 2206050
_cod_database_fobs_code 2206050

loop_
_symmetry_equiv_pos_as_xyz
'x, y, z'
'-x, y+1/2, -z+1/2'
'-x, -y, -z'
'x, -y-1/2, z-1/2'

loop_
_atom_site_label
_atom_site_fract_x
_atom_site_fract_y
_atom_site_fract_z
_atom_site_U_iso_or_equiv
_atom_site_adp_type
_atom_site_calc_flag
_atom_site_refinement_flags
_atom_site_occupancy
_atom_site_type_symbol
C1 -0.1721(4) 0.62408(13) 0.7739(3) 0.0992(8) Uani d . 1 C
H1 -0.1652 0.6746 0.7723 0.119 Uiso calc R 1 H
C2 -0.2368(4) 0.58669(12) 0.6902(2) 0.0930(7) Uani d . 1 C
H2 -0.2759 0.6120 0.6314 0.112 Uiso calc R 1 H
C3 -0.2454(3) 0.51195(10) 0.69124(17) 0.0740(5) Uani d . 1 C
H3 -0.2910 0.4873 0.6334 0.089 Uiso calc R 1 H
C4 -0.1870(2) 0.47298(9) 0.77727(14) 0.0569(4) Uani d . 1 C
C5 -0.1239(3) 0.51115(12) 0.86176(18) 0.0822(6) Uani d . 1 C
H5 -0.0849 0.4862 0.9209 0.099 Uiso calc R 1 H
C6 -0.1174(4) 0.58654(15) 0.8601(2) 0.1042(9) Uani d . 1 C
H6 -0.0754 0.6117 0.9183 0.125 Uiso calc R 1 H
C7 -0.1981(2) 0.39169(9) 0.78060(14) 0.0592(4) Uani d . 1 C
H7A -0.1951 0.3755 0.8521 0.071 Uiso calc R 1 H
H7B -0.3096 0.3760 0.7483 0.071 Uiso calc R 1 H
C8 -0.0814(2) 0.34218(8) 0.62743(12) 0.0465(4) Uani d . 1 C
C9 0.0726(2) 0.30753(7) 0.57718(11) 0.0446(3) Uani d . 1 C
C10 0.0344(2) 0.26763(8) 0.48748(12) 0.0542(4) Uani d . 1 C
H10 -0.0826 0.2635 0.4634 0.065 Uiso calc R 1 H
C11 0.1660(3) 0.23424(9) 0.43369(14) 0.0621(5) Uani d . 1 C
H11 0.1377 0.2076 0.3742 0.074 Uiso calc R 1 H
C12 0.3391(3) 0.24042(9) 0.46826(15) 0.0644(5) Uani d . 1 C
H12 0.4282 0.2179 0.4320 0.077 Uiso calc R 1 H
C13 0.3816(2) 0.27988(9) 0.55653(14) 0.0577(4) Uani d . 1 C
H13 0.4992 0.2841 0.5796 0.069 Uiso calc R 1 H
C14 0.2495(2) 0.31307(7) 0.61033(11) 0.0458(4) Uani d . 1 C
C15 0.29836(19) 0.42415(8) 0.70208(12) 0.0461(4) Uani d . 1 C
C16 0.2638(3) 0.46683(9) 0.61591(13) 0.0609(4) Uani d . 1 C
H16 0.2398 0.4451 0.5520 0.073 Uiso calc R 1 H
C17 0.2647(3) 0.54156(9) 0.62431(15) 0.0689(5) Uani d . 1 C
H17 0.2408 0.5700 0.5660 0.083 Uiso calc R 1 H
C18 0.3010(2) 0.57458(8) 0.71877(13) 0.0575(4) Uani d . 1 C
C19 0.3377(2) 0.53089(9) 0.80571(12) 0.0504(4) Uani d . 1 C
C20 0.3359(2) 0.45609(8) 0.79719(12) 0.0490(4) Uani d . 1 C
H20 0.3600 0.4273 0.8552 0.059 Uiso calc R 1 H
C21 0.3016(3) 0.65259(10) 0.72682(16) 0.0724(5) Uani d . 1 C
C22 0.3747(3) 0.56455(10) 0.90433(14) 0.0622(5) Uani d . 1 C
N1 0.3015(3) 0.71424(9) 0.73235(18) 0.1037(7) Uani d . 1 N
N2 0.4014(3) 0.59189(10) 0.98259(14) 0.0895(6) Uani d . 1 N
O1 -0.05091(14) 0.35852(6) 0.72659(8) 0.0521(3) Uani d . 1 O
O2 -0.21945(15) 0.35348(7) 0.58106(9) 0.0632(3) Uani d . 1 O
O3 0.30179(14) 0.34989(5) 0.70084(8) 0.0501(3) Uani d . 1 O

loop_
_atom_site_aniso_label
_atom_site_aniso_U_11
_atom_site_aniso_U_22
_atom_site_aniso_U_33
_atom_site_aniso_U_12
_atom_site_aniso_U_13
_atom_site_aniso_U_23
C1 0.119(2) 0.0546(12) 0.126(2) 0.0030(12) 0.0388(18) -0.0149(14)
C2 0.125(2) 0.0559(11) 0.0992(17) 0.0129(12) 0.0253(15) 0.0052(12)
C3 0.0954(14) 0.0544(10) 0.0728(12) 0.0079(9) 0.0107(11) -0.0004(9)
C4 0.0555(9) 0.0539(9) 0.0624(10) 0.0029(7) 0.0171(8) -0.0044(8)
C5 0.0928(15) 0.0785(14) 0.0753(13) -0.0033(11) 0.0056(11) -0.0171(11)
C6 0.117(2) 0.0850(17) 0.111(2) -0.0150(15) 0.0157(17) -0.0445(16)
C7 0.0640(10) 0.0553(10) 0.0592(10) 0.0053(8) 0.0174(8) 0.0029(8)
C8 0.0509(8) 0.0395(7) 0.0487(8) -0.0022(6) -0.0024(7) 0.0048(6)
C9 0.0521(8) 0.0362(7) 0.0452(8) -0.0005(6) -0.0032(6) 0.0013(6)
C10 0.0630(10) 0.0456(8) 0.0534(9) -0.0052(7) -0.0074(8) -0.0033(7)
C11 0.0876(13) 0.0455(9) 0.0531(9) -0.0035(8) 0.0024(9) -0.0099(7)
C12 0.0744(12) 0.0508(9) 0.0689(11) 0.0049(8) 0.0144(9) -0.0108(8)
C13 0.0510(9) 0.0502(9) 0.0719(11) 0.0024(7) 0.0024(8) -0.0023(8)
C14 0.0563(9) 0.0345(7) 0.0461(8) -0.0022(6) -0.0038(7) -0.0005(6)
C15 0.0492(8) 0.0402(7) 0.0487(8) -0.0020(6) -0.0035(7) -0.0018(6)
C16 0.0905(12) 0.0478(9) 0.0434(8) -0.0061(8) -0.0112(8) -0.0022(7)
C17 0.1040(15) 0.0479(9) 0.0538(10) -0.0040(9) -0.0151(10) 0.0060(7)
C18 0.0700(11) 0.0432(8) 0.0589(10) -0.0019(7) -0.0066(8) -0.0026(7)
C19 0.0548(9) 0.0497(8) 0.0465(8) -0.0043(6) 0.0012(7) -0.0063(6)
C20 0.0545(9) 0.0490(8) 0.0431(8) -0.0038(6) -0.0028(7) 0.0019(6)
C21 0.0937(14) 0.0493(10) 0.0730(12) -0.0008(9) -0.0147(11) -0.0041(9)
C22 0.0777(12) 0.0567(10) 0.0523(10) -0.0098(8) 0.0041(9) -0.0083(8)
N1 0.1452(18) 0.0479(10) 0.1162(16) 0.0015(10) -0.0232(14) -0.0093(10)
N2 0.1291(16) 0.0808(12) 0.0588(10) -0.0233(11) 0.0043(10) -0.0178(9)
O1 0.0564(6) 0.0522(6) 0.0477(6) 0.0067(5) 0.0028(5) -0.0017(5)
O2 0.0528(7) 0.0733(8) 0.0630(7) 0.0063(6) -0.0078(6) 0.0046(6)
O3 0.0594(6) 0.0404(5) 0.0497(6) -0.0008(4) -0.0110(5) -0.0008(4)

loop_
_atom_type_symbol
_atom_type_description
_atom_type_scat_dispersion_real
_atom_type_scat_dispersion_imag
_atom_type_scat_source
C C 0.0033 0.0016 'International Tables Vol C Tables 4.2.6.8 and 6.1.1.4'
H H 0.0000 0.0000 'International Tables Vol C Tables 4.2.6.8 and 6.1.1.4'
N N 0.0061 0.0033 'International Tables Vol C Tables 4.2.6.8 and 6.1.1.4'
O O 0.0106 0.0060 'International Tables Vol C Tables 4.2.6.8 and 6.1.1.4'

loop_
_geom_angle_atom_site_label_1
_geom_angle_atom_site_label_2
_geom_angle_atom_site_label_3
_geom_angle
_geom_angle_publ_flag
C2 C1 C6 119.0(2) ?
C2 C1 H1 120.5 ?
C6 C1 H1 120.5 ?
C1 C2 C3 120.9(2) ?
C1 C2 H2 119.5 ?
C3 C2 H2 119.5 ?
C2 C3 C4 120.8(2) ?
C2 C3 H3 119.6 ?
C4 C3 H3 119.6 ?
C5 C4 C3 117.94(18) ?
C5 C4 C7 120.45(18) ?
C3 C4 C7 121.57(17) ?
C4 C5 C6 120.7(2) ?
C4 C5 H5 119.6 ?
C6 C5 H5 119.6 ?
C1 C6 C5 120.6(2) ?
C1 C6 H6 119.7 ?
C5 C6 H6 119.7 ?
O1 C7 C4 110.92(13) ?
O1 C7 H7A 109.5 ?
C4 C7 H7A 109.5 ?
O1 C7 H7B 109.5 ?
C4 C7 H7B 109.5 ?
H7A C7 H7B 108.0 ?
O2 C8 O1 124.08(14) y
O2 C8 C9 122.12(14) y
O1 C8 C9 113.80(13) y
C14 C9 C10 117.58(14) ?
C14 C9 C8 126.04(13) ?
C10 C9 C8 116.36(14) ?
C11 C10 C9 121.49(16) ?
C11 C10 H10 119.3 ?
C9 C10 H10 119.3 ?
C12 C11 C10 119.69(16) ?
C12 C11 H11 120.2 ?
C10 C11 H11 120.2 ?
C11 C12 C13 120.33(16) ?
C11 C12 H12 119.8 ?
C13 C12 H12 119.8 ?
C14 C13 C12 119.83(16) ?
C14 C13 H13 120.1 ?
C12 C13 H13 120.1 ?
C13 C14 C9 121.08(14) ?
C13 C14 O3 116.63(14) ?
C9 C14 O3 122.25(13) ?
O3 C15 C16 124.20(14) ?
O3 C15 C20 115.56(13) ?
C16 C15 C20 120.23(14) ?
C17 C16 C15 120.19(16) ?
C17 C16 H16 119.9 ?
C15 C16 H16 119.9 ?
C16 C17 C18 120.51(16) ?
C16 C17 H17 119.7 ?
C18 C17 H17 119.7 ?
C17 C18 C19 118.97(15) ?
C17 C18 C21 120.13(16) ?
C19 C18 C21 120.90(16) ?
C20 C19 C18 120.41(14) ?
C20 C19 C22 120.10(15) ?
C18 C19 C22 119.48(15) ?
C19 C20 C15 119.68(14) ?
C19 C20 H20 120.2 ?
C15 C20 H20 120.2 ?
N1 C21 C18 179.4(2) ?
N2 C22 C19 178.8(2) ?
C8 O1 C7 116.35(13) y
C15 O3 C14 119.30(11) y

loop_
_geom_bond_atom_site_label_1
_geom_bond_atom_site_label_2
_geom_bond_distance
_geom_bond_publ_flag
C1 C2 1.357(4) ?
C1 C6 1.362(4) ?
C1 H1 0.9300 ?
C2 C3 1.375(3) ?
C2 H2 0.9300 ?
C3 C4 1.382(3) ?
C3 H3 0.9300 ?
C4 C5 1.369(3) ?
C4 C7 1.497(2) ?
C5 C6 1.386(4) ?
C5 H5 0.9300 ?
C6 H6 0.9300 ?
C7 O1 1.4659(18) y
C7 H7A 0.9700 ?
C7 H7B 0.9700 ?
C8 O2 1.2023(18) y
C8 O1 1.3284(19) y
C8 C9 1.494(2) ?
C9 C14 1.393(2) ?
C9 C10 1.393(2) ?
C10 C11 1.377(2) ?
C10 H10 0.9300 ?
C11 C12 1.371(3) ?
C11 H11 0.9300 ?
C12 C13 1.380(3) ?
C12 H12 0.9300 ?
C13 C14 1.378(2) ?
C13 H13 0.9300 ?
C14 O3 1.3963(18) y
C15 O3 1.3649(17) y
C15 C16 1.379(2) ?
C15 C20 1.383(2) ?
C16 C17 1.378(2) ?
C16 H16 0.9300 ?
C17 C18 1.382(2) ?
C17 H17 0.9300 ?
C18 C19 1.401(2) ?
C18 C21 1.437(2) ?
C19 C20 1.379(2) ?
C19 C22 1.435(2) ?
C20 H20 0.9300 ?
C21 N1 1.135(2) y
C22 N2 1.141(2) y

loop_
_geom_hbond_atom_site_label_D
_geom_hbond_atom_site_label_H
_geom_hbond_atom_site_label_A
_geom_hbond_site_symmetry_A
_geom_hbond_distance_DH
_geom_hbond_distance_HA
_geom_hbond_distance_DA
_geom_hbond_angle_DHA
C13 H13 O2 1_655 0.93 2.48 3.308(2) 149
C17 H17 O2 3_566 0.93 2.36 3.289(2) 173

loop_
_cod_related_entry_id
_cod_related_entry_database
_cod_related_entry_code
1 ChemSpider 21129375
